data_7203196
loop_
_publ_author_name
'Smith, Martin B.'
'Dale, Sophie H.'
'Coles, Simon J.'
'Gelbrich, Thomas'
'Hursthouse, Michael B.'
'Light, Mark E.'

_publ_section_title
;
 Isomeric dinuclear gold(i) complexes with highly functionalised
 ditertiary phosphines: Self-assembly of dimers, rings and 1-D
 polymeric chains
;
_journal_issue 2
_journal_name_full CrystEngComm
_journal_page_first 140
_journal_paper_doi 10.1039/b516023e
_journal_volume 8
_journal_year 2006
_chemical_formula_moiety 'C33 H29 Au2 Cl2 N O3 P2, 0.6 (C H4 O)'
_chemical_formula_sum 'C33.6 H31.4 Au2 Cl2 N O3.6 P2'
_chemical_formula_weight 1033.57
_chemical_name_systematic
;
?
;
_space_group_IT_number 2
_symmetry_cell_setting triclinic
_symmetry_space_group_name_Hall '-P 1'
_symmetry_space_group_name_H-M 'P -1'
_atom_sites_solution_hydrogens geom
_atom_sites_solution_primary heavy
_atom_sites_solution_secondary difmap
_audit_creation_method SHELXL-97
_cell_angle_alpha 74.933(2)
_cell_angle_beta 82.592(2)
_cell_angle_gamma 73.966(2)
_cell_formula_units_Z 2
_cell_length_a 10.9153(4)
_cell_length_b 12.1624(4)
_cell_length_c 15.8034(6)
_cell_measurement_reflns_used 13391
_cell_measurement_temperature 120(2)
_cell_measurement_theta_max 25.00
_cell_measurement_theta_min 2.96
_cell_volume 1943.37(12)
_computing_cell_refinement 'DENZO, COLLECT'
_computing_data_collection 'DENZO (Otwinowski & Minor, 1997) & COLLECT (Hooft, 1998)'
_computing_data_reduction 'DENZO, COLLECT'
_computing_molecular_graphics 'Bruker SHEXTL and local programs'
_computing_publication_material 'Bruker SHEXTL and local programs'
_computing_structure_refinement 'SHELXL-97 (Sheldrick, 1997)'
_computing_structure_solution 'SHELXS-97 (Sheldrick, 1997)'
_diffrn_ambient_temperature 120(2)
_diffrn_detector_area_resol_mean 9.091
_diffrn_measured_fraction_theta_full 0.983
_diffrn_measured_fraction_theta_max 0.983
_diffrn_measurement_device_type 'Bruker Nonius Kappa CCD Area detector'
_diffrn_measurement_method '\f and \w scans to fill the asymmetric unit'
_diffrn_radiation_monochromator graphite
_diffrn_radiation_source 'Bruker Nonius FR591 Rotating anode'
_diffrn_radiation_type MoK\a
_diffrn_radiation_wavelength 0.71073
_diffrn_reflns_av_R_equivalents 0.0711
_diffrn_reflns_av_sigmaI/netI 0.0780
_diffrn_reflns_limit_h_max 12
_diffrn_reflns_limit_h_min -11
_diffrn_reflns_limit_k_max 14
_diffrn_reflns_limit_k_min -13
_diffrn_reflns_limit_l_max 18
_diffrn_reflns_limit_l_min -18
_diffrn_reflns_number 13391
_diffrn_reflns_theta_full 25.00
_diffrn_reflns_theta_max 25.00
_diffrn_reflns_theta_min 2.96
_exptl_absorpt_coefficient_mu 7.792
_exptl_absorpt_correction_T_max 0.510
_exptl_absorpt_correction_T_min 0.305
_exptl_absorpt_correction_type multi-scan
_exptl_absorpt_process_details 'SORTAV (Blessing, 1997)'
_exptl_crystal_colour colourless
_exptl_crystal_density_diffrn 1.766
_exptl_crystal_density_method 'not measured'
_exptl_crystal_description Block
_exptl_crystal_F_000 982
_exptl_crystal_size_max 0.20
_exptl_crystal_size_mid 0.20
_exptl_crystal_size_min 0.10
_refine_diff_density_max 3.394
_refine_diff_density_min -3.021
_refine_diff_density_rms 0.282
_refine_ls_extinction_method none
_refine_ls_goodness_of_fit_ref 1.072
_refine_ls_hydrogen_treatment constr
_refine_ls_matrix_type full
_refine_ls_number_parameters 388
_refine_ls_number_reflns 6726
_refine_ls_number_restraints 0
_refine_ls_restrained_S_all 1.072
_refine_ls_R_factor_all 0.0864
_refine_ls_R_factor_gt 0.0665
_refine_ls_shift/su_max 0.000
_refine_ls_shift/su_mean 0.000
_refine_ls_structure_factor_coef Fsqd
_refine_ls_weighting_details 'calc w=1/[\s^2^(Fo^2^)+(0.1202P)^2^+0.0000P] where P=(Fo^2^+2Fc^2^)/3'
_refine_ls_weighting_scheme calc
_refine_ls_wR_factor_gt 0.1791
_refine_ls_wR_factor_ref 0.1889
_reflns_number_gt 5003
_reflns_number_total 6726
_reflns_threshold_expression I>2\s(I)
_cod_data_source_file b516023e.txt
_cod_data_source_block 6e
_cod_original_sg_symbol_H-M P-1
_cod_original_formula_sum 'C33.60 H31.40 Au2 Cl2 N O3.60 P2'
_cod_database_code 7203196

loop_
_symmetry_equiv_pos_as_xyz
'x, y, z'
'-x, -y, -z'

loop_
_atom_site_label
_atom_site_type_symbol
_atom_site_fract_x
_atom_site_fract_y
_atom_site_fract_z
_atom_site_U_iso_or_equiv
_atom_site_adp_type
_atom_site_occupancy
_atom_site_symmetry_multiplicity
_atom_site_calc_flag
_atom_site_refinement_flags
_atom_site_disorder_assembly
_atom_site_disorder_group
Au1 Au 0.04656(4) 0.21121(4) 0.22623(3) 0.03420(19) Uani 1 1 d . . .
Au2 Au 0.25688(4) 0.03432(4) 0.14616(3) 0.03577(19) Uani 1 1 d . . .
Cl1 Cl 0.1902(3) 0.2253(3) 0.3149(2) 0.0477(8) Uani 1 1 d . . .
Cl2 Cl 0.3442(3) 0.1795(3) 0.05359(18) 0.0460(8) Uani 1 1 d . . .
P1 P -0.1067(3) 0.2128(3) 0.14521(18) 0.0338(7) Uani 1 1 d . . .
P2 P 0.1831(3) -0.1220(3) 0.21451(19) 0.0364(8) Uani 1 1 d . . .
O1 O -0.3471(8) -0.0365(9) 0.4523(5) 0.050(3) Uani 1 1 d . . .
O2 O -0.5321(9) -0.0535(10) 0.4169(5) 0.056(3) Uani 1 1 d . . .
H2 H -0.5544 -0.0429 0.4676 0.084 Uiso 1 1 calc R . .
O3 O -0.1896(9) -0.1060(9) 0.0681(5) 0.049(2) Uani 1 1 d . . .
H3 H -0.2353 -0.1290 0.0410 0.073 Uiso 1 1 calc R . .
N1 N -0.0649(8) -0.0268(8) 0.1734(6) 0.030(2) Uani 1 1 d . . .
C1 C -0.0755(11) 0.0763(10) 0.1037(7) 0.032(3) Uani 1 1 d . . .
H1A H -0.1459 0.0833 0.0674 0.039 Uiso 1 1 calc R . .
H1B H 0.0046 0.0687 0.0659 0.039 Uiso 1 1 calc R . .
C2 C 0.0435(11) -0.1294(12) 0.1629(7) 0.039(3) Uani 1 1 d . . .
H2A H 0.0650 -0.1273 0.0998 0.047 Uiso 1 1 calc R . .
H2B H 0.0193 -0.2038 0.1913 0.047 Uiso 1 1 calc R . .
C3 C -0.1836(11) -0.0589(12) 0.2042(7) 0.037(3) Uani 1 1 d . . .
C4 C -0.2467(12) -0.0985(11) 0.1497(7) 0.037(3) Uani 1 1 d . . .
C5 C -0.3674(12) -0.1195(14) 0.1772(8) 0.050(4) Uani 1 1 d . . .
H5 H -0.4128 -0.1406 0.1391 0.060 Uiso 1 1 calc R . .
C6 C -0.4197(13) -0.1096(14) 0.2598(8) 0.049(4) Uani 1 1 d . . .
H6 H -0.4995 -0.1276 0.2794 0.059 Uiso 1 1 calc R . .
C7 C -0.3562(12) -0.0730(11) 0.3154(7) 0.035(3) Uani 1 1 d . . .
C8 C -0.2379(10) -0.0508(10) 0.2868(7) 0.030(3) Uani 1 1 d . . .
H8 H -0.1932 -0.0294 0.3251 0.036 Uiso 1 1 calc R . .
C9 C -0.4157(12) -0.0561(12) 0.4004(8) 0.041(3) Uani 1 1 d . . .
C10 C -0.1219(13) 0.3282(10) 0.0462(7) 0.039(3) Uani 1 1 d . . .
C11 C -0.0117(18) 0.3419(18) -0.0058(10) 0.080(6) Uani 1 1 d . . .
H11 H 0.0688 0.2917 0.0122 0.096 Uiso 1 1 calc R . .
C12 C -0.018(2) 0.4274(18) -0.0829(11) 0.090(7) Uani 1 1 d . . .
H12 H 0.0584 0.4382 -0.1169 0.108 Uiso 1 1 calc R . .
C13 C -0.133(3) 0.4963(15) -0.1100(10) 0.082(6) Uani 1 1 d . . .
H13 H -0.1375 0.5494 -0.1662 0.098 Uiso 1 1 calc R . .
C14 C -0.243(2) 0.4917(15) -0.0599(12) 0.075(5) Uani 1 1 d . . .
H14 H -0.3221 0.5452 -0.0778 0.090 Uiso 1 1 calc R . .
C15 C -0.2369(17) 0.4065(15) 0.0186(11) 0.069(5) Uani 1 1 d . . .
H15 H -0.3131 0.4016 0.0543 0.083 Uiso 1 1 calc R . .
C20 C -0.2630(10) 0.2258(11) 0.2053(7) 0.034(3) Uani 1 1 d . . .
C21 C -0.2696(12) 0.2426(12) 0.2915(7) 0.041(3) Uani 1 1 d . . .
H21 H -0.1970 0.2498 0.3148 0.049 Uiso 1 1 calc R . .
C22 C -0.3859(11) 0.2484(13) 0.3413(8) 0.046(3) Uani 1 1 d . . .
H22 H -0.3947 0.2640 0.3979 0.055 Uiso 1 1 calc R . .
C23 C -0.4872(13) 0.2313(13) 0.3077(9) 0.054(4) Uani 1 1 d . . .
H23 H -0.5638 0.2296 0.3435 0.065 Uiso 1 1 calc R . .
C24 C -0.4812(12) 0.2168(12) 0.2243(9) 0.045(3) Uani 1 1 d . . .
H24 H -0.5544 0.2099 0.2016 0.054 Uiso 1 1 calc R . .
C25 C -0.3679(12) 0.2121(12) 0.1731(8) 0.044(3) Uani 1 1 d . . .
H25 H -0.3624 0.1993 0.1158 0.053 Uiso 1 1 calc R . .
C30 C 0.2985(12) -0.2586(13) 0.2037(9) 0.046(3) Uani 1 1 d . . .
C31 C 0.3887(13) -0.2595(13) 0.1327(9) 0.051(4) Uani 1 1 d . . .
H31 H 0.3867 -0.1881 0.0897 0.061 Uiso 1 1 calc R . .
C32 C 0.4784(15) -0.3572(16) 0.1223(11) 0.065(4) Uani 1 1 d . . .
H32 H 0.5404 -0.3535 0.0743 0.078 Uiso 1 1 calc R . .
C33 C 0.4793(18) -0.4603(17) 0.1808(12) 0.087(6) Uani 1 1 d . . .
H33 H 0.5414 -0.5298 0.1736 0.104 Uiso 1 1 calc R . .
C34 C 0.386(2) -0.4651(17) 0.2544(13) 0.106(8) Uani 1 1 d . . .
H34 H 0.3841 -0.5377 0.2950 0.128 Uiso 1 1 calc R . .
C35 C 0.299(2) -0.3601(16) 0.2645(11) 0.098(8) Uani 1 1 d . . .
H35 H 0.2392 -0.3601 0.3141 0.117 Uiso 1 1 calc R . .
C40 C 0.1360(10) -0.1382(11) 0.3308(7) 0.031(3) Uani 1 1 d . . .
C41 C 0.1911(11) -0.0844(13) 0.3786(7) 0.042(3) Uani 1 1 d . . .
H41 H 0.2495 -0.0391 0.3503 0.051 Uiso 1 1 calc R . .
C42 C 0.1599(13) -0.0977(14) 0.4666(8) 0.050(4) Uani 1 1 d . . .
H42 H 0.2020 -0.0668 0.5005 0.060 Uiso 1 1 calc R . .
C43 C 0.0676(12) -0.1556(13) 0.5070(8) 0.045(3) Uani 1 1 d . . .
H43 H 0.0433 -0.1598 0.5674 0.054 Uiso 1 1 calc R . .
C44 C 0.0106(12) -0.2071(13) 0.4605(7) 0.046(3) Uani 1 1 d . . .
H44 H -0.0491 -0.2509 0.4888 0.055 Uiso 1 1 calc R . .
C45 C 0.0428(12) -0.1933(13) 0.3713(8) 0.042(3) Uani 1 1 d . . .
H45 H -0.0008 -0.2227 0.3373 0.050 Uiso 1 1 calc R . .

loop_
_atom_site_aniso_label
_atom_site_aniso_U_11
_atom_site_aniso_U_22
_atom_site_aniso_U_33
_atom_site_aniso_U_23
_atom_site_aniso_U_13
_atom_site_aniso_U_12
Au1 0.0284(3) 0.0522(4) 0.0214(3) -0.0098(2) 0.00540(19) -0.0115(2)
Au2 0.0309(3) 0.0553(4) 0.0191(3) -0.0087(2) 0.0069(2) -0.0114(2)
Cl1 0.0358(17) 0.075(2) 0.0345(16) -0.0074(16) 0.0002(14) -0.0241(17)
Cl2 0.0516(19) 0.072(2) 0.0221(14) -0.0150(14) 0.0094(13) -0.0299(18)
P1 0.0378(17) 0.0404(19) 0.0215(14) -0.0090(13) 0.0036(13) -0.0078(14)
P2 0.0276(16) 0.057(2) 0.0173(14) -0.0048(14) 0.0073(12) -0.0072(15)
O1 0.050(5) 0.101(8) 0.016(4) -0.022(4) 0.011(4) -0.044(6)
O2 0.051(6) 0.101(8) 0.030(5) -0.029(5) 0.017(4) -0.038(6)
O3 0.055(6) 0.086(7) 0.022(4) -0.030(5) 0.012(4) -0.034(5)
N1 0.026(5) 0.041(6) 0.021(4) -0.011(4) 0.003(4) -0.001(4)
C1 0.027(6) 0.043(7) 0.023(6) -0.009(5) 0.005(5) -0.003(5)
C2 0.036(7) 0.063(9) 0.020(6) -0.016(6) 0.007(5) -0.013(6)
C3 0.027(6) 0.059(9) 0.021(6) -0.004(6) 0.004(5) -0.012(6)
C4 0.049(8) 0.045(8) 0.018(5) -0.010(5) 0.011(5) -0.017(6)
C5 0.047(8) 0.102(12) 0.024(6) -0.036(7) 0.003(6) -0.037(8)
C6 0.046(8) 0.076(10) 0.036(7) -0.019(7) 0.011(6) -0.033(8)
C7 0.047(7) 0.039(7) 0.023(6) -0.010(5) 0.008(5) -0.018(6)
C8 0.023(6) 0.042(7) 0.024(6) -0.014(5) 0.004(5) -0.003(5)
C9 0.036(7) 0.062(9) 0.029(6) -0.010(6) 0.016(6) -0.027(7)
C10 0.067(9) 0.025(7) 0.018(5) 0.005(5) -0.008(6) -0.006(6)
C11 0.075(12) 0.110(16) 0.043(9) 0.006(9) -0.003(9) -0.026(11)
C12 0.15(2) 0.075(14) 0.052(10) 0.003(10) -0.008(12) -0.053(14)
C13 0.17(2) 0.039(10) 0.037(8) 0.019(7) -0.037(12) -0.031(12)
C14 0.101(14) 0.055(11) 0.066(11) 0.008(9) -0.047(11) -0.019(10)
C15 0.070(11) 0.067(11) 0.062(10) -0.007(9) -0.016(9) -0.005(9)
C20 0.022(6) 0.038(7) 0.033(6) -0.017(5) 0.002(5) 0.012(5)
C21 0.041(7) 0.061(9) 0.026(6) -0.016(6) 0.000(5) -0.016(6)
C22 0.022(6) 0.075(10) 0.043(7) -0.033(7) 0.014(6) -0.003(6)
C23 0.035(7) 0.071(11) 0.060(9) -0.036(8) 0.017(7) -0.011(7)
C24 0.027(6) 0.064(10) 0.053(8) -0.027(7) -0.005(6) -0.014(6)
C25 0.041(7) 0.059(9) 0.036(7) -0.027(6) -0.006(6) -0.005(7)
C30 0.033(7) 0.065(10) 0.038(7) -0.018(7) 0.007(6) -0.005(7)
C31 0.044(8) 0.053(9) 0.052(8) -0.011(7) 0.012(7) -0.017(7)
C32 0.048(9) 0.074(12) 0.072(11) -0.030(10) 0.026(8) -0.015(8)
C33 0.080(13) 0.067(13) 0.082(13) -0.016(10) 0.019(11) 0.020(10)
C34 0.126(17) 0.056(12) 0.086(13) 0.013(10) 0.043(13) 0.011(11)
C35 0.128(17) 0.058(12) 0.054(10) 0.002(9) 0.040(11) 0.029(11)
C40 0.018(5) 0.049(8) 0.017(5) -0.001(5) 0.004(4) -0.006(5)
C41 0.028(6) 0.073(10) 0.026(6) -0.019(6) 0.001(5) -0.008(6)
C42 0.044(8) 0.081(11) 0.026(6) -0.007(7) -0.008(6) -0.019(7)
C43 0.037(7) 0.067(10) 0.021(6) 0.003(6) 0.007(6) -0.013(7)
C44 0.041(7) 0.073(10) 0.021(6) 0.007(6) 0.000(6) -0.028(7)
C45 0.034(7) 0.065(9) 0.025(6) -0.005(6) -0.008(5) -0.013(6)

loop_
_atom_type_symbol
_atom_type_description
_atom_type_scat_dispersion_real
_atom_type_scat_dispersion_imag
_atom_type_scat_source
C C 0.0033 0.0016 'International Tables Vol C Tables 4.2.6.8 and 6.1.1.4'
H H 0.0000 0.0000 'International Tables Vol C Tables 4.2.6.8 and 6.1.1.4'
N N 0.0061 0.0033 'International Tables Vol C Tables 4.2.6.8 and 6.1.1.4'
O O 0.0106 0.0060 'International Tables Vol C Tables 4.2.6.8 and 6.1.1.4'
P P 0.1023 0.0942 'International Tables Vol C Tables 4.2.6.8 and 6.1.1.4'
Cl Cl 0.1484 0.1585 'International Tables Vol C Tables 4.2.6.8 and 6.1.1.4'
Au Au -2.0133 8.8022 'International Tables Vol C Tables 4.2.6.8 and 6.1.1.4'

loop_
_geom_angle_atom_site_label_1
_geom_angle_atom_site_label_2
_geom_angle_atom_site_label_3
_geom_angle
_geom_angle_site_symmetry_1
_geom_angle_site_symmetry_3
_geom_angle_publ_flag
P1 Au1 Cl1 174.09(12) . . ?
P1 Au1 Au2 95.47(8) . . ?
Cl1 Au1 Au2 90.38(9) . . ?
P2 Au2 Cl2 169.32(11) . . ?
P2 Au2 Au1 95.19(8) . . ?
Cl2 Au2 Au1 93.55(9) . . ?
C10 P1 C20 108.4(6) . . ?
C10 P1 C1 103.2(5) . . ?
C20 P1 C1 105.6(6) . . ?
C10 P1 Au1 112.8(5) . . ?
C20 P1 Au1 112.9(4) . . ?
C1 P1 Au1 113.2(4) . . ?
C40 P2 C30 106.6(6) . . ?
C40 P2 C2 105.6(5) . . ?
C30 P2 C2 102.1(6) . . ?
C40 P2 Au2 117.3(4) . . ?
C30 P2 Au2 111.4(5) . . ?
C2 P2 Au2 112.6(4) . . ?
C9 O2 H2 109.5 . . ?
C4 O3 H3 109.5 . . ?
C1 N1 C3 114.9(9) . . ?
C1 N1 C2 116.0(8) . . ?
C3 N1 C2 113.2(10) . . ?
N1 C1 P1 112.2(7) . . ?
N1 C1 H1A 109.2 . . ?
P1 C1 H1A 109.2 . . ?
N1 C1 H1B 109.2 . . ?
P1 C1 H1B 109.2 . . ?
H1A C1 H1B 107.9 . . ?
N1 C2 P2 108.7(8) . . ?
N1 C2 H2A 110.0 . . ?
P2 C2 H2A 110.0 . . ?
N1 C2 H2B 110.0 . . ?
P2 C2 H2B 110.0 . . ?
H2A C2 H2B 108.3 . . ?
C8 C3 C4 118.8(10) . . ?
C8 C3 N1 120.8(10) . . ?
C4 C3 N1 120.4(9) . . ?
O3 C4 C5 122.7(11) . . ?
O3 C4 C3 117.2(10) . . ?
C5 C4 C3 119.9(10) . . ?
C6 C5 C4 119.7(11) . . ?
C6 C5 H5 120.1 . . ?
C4 C5 H5 120.1 . . ?
C5 C6 C7 120.7(11) . . ?
C5 C6 H6 119.7 . . ?
C7 C6 H6 119.7 . . ?
C8 C7 C6 118.8(10) . . ?
C8 C7 C9 120.9(10) . . ?
C6 C7 C9 120.3(11) . . ?
C3 C8 C7 121.8(11) . . ?
C3 C8 H8 119.1 . . ?
C7 C8 H8 119.1 . . ?
O2 C9 O1 123.6(10) . . ?
O2 C9 C7 119.0(11) . . ?
O1 C9 C7 117.2(10) . . ?
C11 C10 C15 117.4(13) . . ?
C11 C10 P1 118.2(11) . . ?
C15 C10 P1 124.3(11) . . ?
C12 C11 C10 120.8(19) . . ?
C12 C11 H11 119.6 . . ?
C10 C11 H11 119.6 . . ?
C13 C12 C11 119(2) . . ?
C13 C12 H12 120.3 . . ?
C11 C12 H12 120.3 . . ?
C14 C13 C12 122.3(15) . . ?
C14 C13 H13 118.8 . . ?
C12 C13 H13 118.8 . . ?
C13 C14 C15 118.0(17) . . ?
C13 C14 H14 121.0 . . ?
C15 C14 H14 121.0 . . ?
C14 C15 C10 121.7(17) . . ?
C14 C15 H15 119.1 . . ?
C10 C15 H15 119.1 . . ?
C25 C20 C21 120.4(11) . . ?
C25 C20 P1 123.2(8) . . ?
C21 C20 P1 116.3(9) . . ?
C22 C21 C20 118.3(11) . . ?
C22 C21 H21 120.8 . . ?
C20 C21 H21 120.8 . . ?
C23 C22 C21 119.5(11) . . ?
C23 C22 H22 120.3 . . ?
C21 C22 H22 120.3 . . ?
C24 C23 C22 122.0(12) . . ?
C24 C23 H23 119.0 . . ?
C22 C23 H23 119.0 . . ?
C23 C24 C25 119.7(12) . . ?
C23 C24 H24 120.2 . . ?
C25 C24 H24 120.2 . . ?
C20 C25 C24 120.0(11) . . ?
C20 C25 H25 120.0 . . ?
C24 C25 H25 120.0 . . ?
C35 C30 C31 119.2(14) . . ?
C35 C30 P2 120.6(11) . . ?
C31 C30 P2 120.2(11) . . ?
C32 C31 C30 122.9(14) . . ?
C32 C31 H31 118.5 . . ?
C30 C31 H31 118.5 . . ?
C31 C32 C33 119.3(15) . . ?
C31 C32 H32 120.4 . . ?
C33 C32 H32 120.4 . . ?
C32 C33 C34 120.2(16) . . ?
C32 C33 H33 119.9 . . ?
C34 C33 H33 119.9 . . ?
C35 C34 C33 118.3(16) . . ?
C35 C34 H34 120.9 . . ?
C33 C34 H34 120.9 . . ?
C30 C35 C34 120.0(15) . . ?
C30 C35 H35 120.0 . . ?
C34 C35 H35 120.0 . . ?
C45 C40 C41 119.2(10) . . ?
C45 C40 P2 122.7(9) . . ?
C41 C40 P2 117.9(8) . . ?
C42 C41 C40 119.2(12) . . ?
C42 C41 H41 120.4 . . ?
C40 C41 H41 120.4 . . ?
C41 C42 C43 120.7(13) . . ?
C41 C42 H42 119.6 . . ?
C43 C42 H42 119.6 . . ?
C44 C43 C42 120.7(11) . . ?
C44 C43 H43 119.6 . . ?
C42 C43 H43 119.6 . . ?
C43 C44 C45 118.2(11) . . ?
C43 C44 H44 120.9 . . ?
C45 C44 H44 120.9 . . ?
C40 C45 C44 121.6(12) . . ?
C40 C45 H45 119.2 . . ?
C44 C45 H45 119.2 . . ?

loop_
_geom_bond_atom_site_label_1
_geom_bond_atom_site_label_2
_geom_bond_distance
_geom_bond_site_symmetry_2
_geom_bond_publ_flag
Au1 P1 2.227(3) . ?
Au1 Cl1 2.300(3) . ?
Au1 Au2 3.0721(7) . ?
Au2 P2 2.232(3) . ?
Au2 Cl2 2.322(3) . ?
P1 C10 1.801(11) . ?
P1 C20 1.830(11) . ?
P1 C1 1.870(12) . ?
P2 C40 1.817(10) . ?
P2 C30 1.820(14) . ?
P2 C2 1.852(12) . ?
O1 C9 1.284(14) . ?
O2 C9 1.257(14) . ?
O2 H2 0.8400 . ?
O3 C4 1.372(13) . ?
O3 H3 0.8400 . ?
N1 C1 1.426(14) . ?
N1 C3 1.443(14) . ?
N1 C2 1.492(15) . ?
C1 H1A 0.9900 . ?
C1 H1B 0.9900 . ?
C2 H2A 0.9900 . ?
C2 H2B 0.9900 . ?
C3 C8 1.378(14) . ?
C3 C4 1.415(16) . ?
C4 C5 1.404(16) . ?
C5 C6 1.376(16) . ?
C5 H5 0.9500 . ?
C6 C7 1.408(17) . ?
C6 H6 0.9500 . ?
C7 C8 1.387(15) . ?
C7 C9 1.452(15) . ?
C8 H8 0.9500 . ?
C10 C11 1.39(2) . ?
C10 C15 1.39(2) . ?
C11 C12 1.38(2) . ?
C11 H11 0.9500 . ?
C12 C13 1.36(3) . ?
C12 H12 0.9500 . ?
C13 C14 1.35(3) . ?
C13 H13 0.9500 . ?
C14 C15 1.39(2) . ?
C14 H14 0.9500 . ?
C15 H15 0.9500 . ?
C20 C25 1.378(17) . ?
C20 C21 1.419(15) . ?
C21 C22 1.399(16) . ?
C21 H21 0.9500 . ?
C22 C23 1.372(18) . ?
C22 H22 0.9500 . ?
C23 C24 1.365(17) . ?
C23 H23 0.9500 . ?
C24 C25 1.384(17) . ?
C24 H24 0.9500 . ?
C25 H25 0.9500 . ?
C30 C35 1.35(2) . ?
C30 C31 1.394(17) . ?
C31 C32 1.35(2) . ?
C31 H31 0.9500 . ?
C32 C33 1.35(2) . ?
C32 H32 0.9500 . ?
C33 C34 1.44(2) . ?
C33 H33 0.9500 . ?
C34 C35 1.40(2) . ?
C34 H34 0.9500 . ?
C35 H35 0.9500 . ?
C40 C45 1.371(16) . ?
C40 C41 1.398(16) . ?
C41 C42 1.368(16) . ?
C41 H41 0.9500 . ?
C42 C43 1.382(18) . ?
C42 H42 0.9500 . ?
C43 C44 1.375(18) . ?
C43 H43 0.9500 . ?
C44 C45 1.387(16) . ?
C44 H44 0.9500 . ?
C45 H45 0.9500 . ?

loop_
_geom_hbond_atom_site_label_D
_geom_hbond_atom_site_label_H
_geom_hbond_atom_site_label_A
_geom_hbond_distance_DH
_geom_hbond_distance_HA
_geom_hbond_distance_DA
_geom_hbond_angle_DHA
_geom_hbond_site_symmetry_A
O3 H3 Cl2 0.84 2.32 3.148(9) 171 2
O2 H2 O1 0.84 1.84 2.625(12) 154 2_456

loop_
_geom_torsion_atom_site_label_1
_geom_torsion_atom_site_label_2
_geom_torsion_atom_site_label_3
_geom_torsion_atom_site_label_4
_geom_torsion
_geom_torsion_site_symmetry_1
_geom_torsion_site_symmetry_2
_geom_torsion_site_symmetry_3
_geom_torsion_site_symmetry_4
_geom_torsion_publ_flag
Cl1 Au1 Au2 Cl2 -79.03(11) . . . . ?
P1 Au1 Au2 P2 -73.73(11) . . . . ?
